data_1528399
loop_
_publ_author_name
'Cejudo, R.'
'Alzuet, G.'
'Liu-Gonzalez, M.'
'Borras, J.'
'Sanz-Ruiz, F.'

_publ_section_title
;
 Crystal structure, magnetic and spectroscopic properties of copper(II)
 formato dimethylformamide: a new tetracarboxylato-bridged copper(II)
 dimer
;
_journal_name_full Polyhedron
_journal_page_first 1057
_journal_page_last 1061
_journal_volume 21
_journal_year 2002
_chemical_formula_sum 'C10 H18 Cu2 N2 O10'
_chemical_name_systematic 'Cu2 (H C O O)4 ((C H3)2 N C H O)2'
_space_group_IT_number 2
_symmetry_space_group_name_Hall '-P 1'
_symmetry_space_group_name_H-M 'P -1'
_cell_angle_alpha 100.25
_cell_angle_beta 99.212
_cell_angle_gamma 110.53
_cell_formula_units_Z 1
_cell_length_a 6.488
_cell_length_b 7.3551
_cell_length_c 9.8309
_cell_volume 419.534
_citation_journal_id_ASTM PLYHDE
_cod_data_source_file Cejudo_PLYHDE_2002_1016.cif
_cod_data_source_block C10H18Cu2N2O10
_cod_original_cell_volume 419.5336
_cod_database_code 1528399

loop_
_symmetry_equiv_pos_as_xyz
x,y,z
-x,-y,-z

loop_
_atom_site_label
_atom_site_type_symbol
_atom_site_fract_x
_atom_site_fract_y
_atom_site_fract_z
_atom_site_occupancy
_atom_site_U_iso_or_equiv
O1 O-2 0.6267 0.6198 0.3188 1 0.0
H1 H-1 0.914 0.834 0.377 1 0.0
N1 N-3 0.8221 0.255 1.0076 1 0.0
H2 H-1 0.731 0.141 0.432 1 0.0
H4 H-1 1.04 0.211 0.895 1 0.0
H6 H-1 0.829 0.256 0.811 1 0.0
O5 O-2 0.1509 0.3147 0.1602 1 0.0
H8 H-1 0.581 0.358 0.93 1 0.0
O2 O-2 0.839 0.7507 0.5413 1 0.0
C5 C+4 0.5975 0.2644 0.9851 1 0.0
H3 H-1 0.898 0.344 0.2 1 0.0
O3 O-2 0.522 0.2375 0.3499 1 0.0
Cu1 Cu+2 0.37089 0.42604 0.36828 1 0.0
O4 O-2 0.7353 0.3589 0.5729 1 0.0
C2 C+4 0.6633 0.2396 0.4528 1 0.0
C4 C+4 0.8954 0.1865 0.8844 1 0.0
C3 C+4 0.9574 0.3137 0.1357 1 0.0
H7 H-1 0.565 0.278 1.058 1 0.0
C1 C+4 0.7981 0.7388 0.4117 1 0.0
H9 H-1 0.499 0.131 0.941 1 0.0
H5 H-1 0.842 0.063 0.854 1 0.0
